data_1530793
loop_
_publ_author_name
'Smolin, Yu.I.'
'Shepelev, Yu.F.'
'Domanskii, A.I.'
'Majling, J.'

_publ_section_title
;
 A new type of phosphate radical P5 O16 in the Na3 Mg2 P5 O16 crystal
;
_journal_name_full Kristallografiya
_journal_page_first 1264
_journal_page_last 1266
_journal_volume 23
_journal_year 1978
_chemical_formula_sum 'Mg2 Na3 O16 P5'
_chemical_name_systematic 'Na3 Mg2 P5 O16'
_space_group_IT_number 13
_symmetry_space_group_name_Hall '-P 2ya'
_symmetry_space_group_name_H-M 'P 1 2/a 1'
_cell_angle_alpha 90
_cell_angle_beta 90.15
_cell_angle_gamma 90
_cell_formula_units_Z 2
_cell_length_a 18.617
_cell_length_b 6.844
_cell_length_c 5.174
_cell_volume 659.242
_citation_journal_id_ASTM KRISAJ
_cod_data_source_file Smolin_KRISAJ_1978_410.cif
_cod_data_source_block Mg2Na3O16P5
_cod_original_cell_volume 659.2416
_cod_original_sg_symbol_Hall '-P 2yc (z,y,-x)'
_cod_database_code 1530793

loop_
_symmetry_equiv_pos_as_xyz
x,y,z
-x+1/2,y,-z
-x,-y,-z
x-1/2,-y,z

loop_
_atom_site_label
_atom_site_type_symbol
_atom_site_fract_x
_atom_site_fract_y
_atom_site_fract_z
_atom_site_occupancy
_atom_site_U_iso_or_equiv
O3 O-2 0.08118 0.6012 0.9629 1 0.0
Na1 Na+1 0.25 0.0379 0.5 1 0.0
P1 P+5 0.25 0.74089 0 1 0.0
Na2 Na+1 0.03188 0.3525 0.2527 1 0.0
O4 O-2 0.10946 0.5687 0.4853 1 0.0
O8 O-2 0.11867 0.9763 0.5985 1 0.0
O7 O-2 0.0739 0.0627 0.0498 1 0.0
P3 P+5 0.08297 0.1223 0.7729 1 0.0
O6 O-2 0.01638 0.218 0.6609 1 0.0
Mg1 Mg+2 0.0919 0.82208 0.2688 1 0.0
P2 P+5 0.6303 0.47452 0.75776 1 0.0
O1 O-2 0.19852 0.8518 0.1617 1 0.0
O2 O-2 0.21042 0.5961 0.8081 1 0.0
O5 O-2 0.14365 0.2989 0.7864 1 0.0
